data_4316979
loop_
_publ_author_name
'Constantinos G. Efthymiou'
'Theocharis C. Stamatatos'
'Constantina Papatriantafyllopoulou'
'Anastasios J. Tasiopoulos'
'Wolfgang Wernsdorfer'
'Spyros P. Perlepes'
'George Christou'

_publ_section_title
;
 Nickel/Lanthanide Single-Molecule Magnets: {Ni3Ln} "Stars" with a Ligand
 Derived from the Metal-Promoted Reduction of Di-2-pyridyl Ketone under
 Solvothermal Conditions
;
_journal_name_full 'Inorganic Chemistry'
_journal_page_first 9737
_journal_page_last 9739
_journal_paper_doi 10.1021/ic101504c
_journal_volume 49
_journal_year 2010
_chemical_formula_moiety 'C66 H54 Gd N12 Ni3 O6 , 3(Cl O4)'
_chemical_formula_sum 'C66 H54 Cl3 Gd N12 Ni3 O18'
_chemical_formula_weight 1742.94
_space_group_IT_number 15
_symmetry_cell_setting monoclinic
_symmetry_space_group_name_Hall '-C 2yc'
_symmetry_space_group_name_H-M 'C 1 2/c 1'
_atom_sites_solution_hydrogens geom
_atom_sites_solution_primary direct
_atom_sites_solution_secondary difmap
_audit_creation_method SHELXL-97
_cell_angle_alpha 90.00
_cell_angle_beta 102.145(7)
_cell_angle_gamma 90.00
_cell_formula_units_Z 4
_cell_length_a 14.746(2)
_cell_length_b 20.820(3)
_cell_length_c 23.728(4)
_cell_measurement_reflns_used 18412
_cell_measurement_temperature 100(2)
_cell_measurement_theta_max 30.4112
_cell_measurement_theta_min 3.0552
_cell_volume 7121.7(19)
_computing_cell_refinement 'CrysAlis RED (Oxford Diffraction, 2006)'
_computing_data_collection 'CrysAlis CCD (Oxford Diffraction, 2006)'
_computing_data_reduction 'CrysAlis RED (Oxford Diffraction, 2006)'
_computing_molecular_graphics 'PLATON (Spek, 1990); MERCURY (Bruno et al. 2002)'
_computing_publication_material 'WINGX (Farrugia, 1999'
_computing_structure_refinement 'SHELXL-97 (Sheldrick, 1997'
_computing_structure_solution 'SIR92 (Altomare et al., 1994)'
_diffrn_ambient_temperature 100(2)
_diffrn_detector_area_resol_mean 16.0288
_diffrn_measured_fraction_theta_full 0.996
_diffrn_measured_fraction_theta_max 0.996
_diffrn_measurement_device_type 'Oxford Diffraction Xcalibur-3 with Sapphire CCD'
_diffrn_measurement_method '\w/\f scans'
_diffrn_radiation_monochromator graphite
_diffrn_radiation_source 'Enhance (Mo) X-ray source'
_diffrn_radiation_type MoK\a
_diffrn_radiation_wavelength 0.71073
_diffrn_reflns_av_R_equivalents 0.0273
_diffrn_reflns_av_sigmaI/netI 0.0340
_diffrn_reflns_limit_h_max 18
_diffrn_reflns_limit_h_min -17
_diffrn_reflns_limit_k_max 26
_diffrn_reflns_limit_k_min -21
_diffrn_reflns_limit_l_max 30
_diffrn_reflns_limit_l_min -30
_diffrn_reflns_number 27889
_diffrn_reflns_theta_full 27.00
_diffrn_reflns_theta_max 27.00
_diffrn_reflns_theta_min 3.26
_exptl_absorpt_coefficient_mu 1.890
_exptl_absorpt_correction_T_max 0.8400
_exptl_absorpt_correction_T_min 0.6133
_exptl_absorpt_correction_type multi-scan
_exptl_absorpt_process_details 'Empirical absorption correction (CrysAlis RED, Oxford Diffraction)'
_exptl_crystal_colour light-pink
_exptl_crystal_density_diffrn 1.626
_exptl_crystal_density_method 'not measured'
_exptl_crystal_description prism
_exptl_crystal_F_000 3508
_exptl_crystal_size_max 0.30
_exptl_crystal_size_mid 0.24
_exptl_crystal_size_min 0.09
_refine_diff_density_max 1.286
_refine_diff_density_min -0.880
_refine_diff_density_rms 0.102
_refine_ls_extinction_method none
_refine_ls_goodness_of_fit_ref 1.034
_refine_ls_hydrogen_treatment constr
_refine_ls_matrix_type full
_refine_ls_number_parameters 488
_refine_ls_number_reflns 7753
_refine_ls_number_restraints 88
_refine_ls_restrained_S_all 1.073
_refine_ls_R_factor_all 0.0405
_refine_ls_R_factor_gt 0.0337
_refine_ls_shift/su_max 0.001
_refine_ls_shift/su_mean 0.000
_refine_ls_structure_factor_coef Fsqd
_refine_ls_weighting_details 'calc w=1/[\s^2^(Fo^2^)+(0.0661P)^2^] where P=(Fo^2^+2Fc^2^)/3'
_refine_ls_weighting_scheme calc
_refine_ls_wR_factor_gt 0.0928
_refine_ls_wR_factor_ref 0.0959
_reflns_number_gt 6432
_reflns_number_total 7753
_reflns_threshold_expression >2\s(I)
_cod_data_source_file ic101504c_si_001_1.cif
_cod_data_source_block de268-Gd
_cod_original_cell_volume 7121.7(18)
_cod_database_code 4316979

loop_
_symmetry_equiv_pos_as_xyz
'x, y, z'
'-x, y, -z+1/2'
'x+1/2, y+1/2, z'
'-x+1/2, y+1/2, -z+1/2'
'-x, -y, -z'
'x, -y, z-1/2'
'-x+1/2, -y+1/2, -z'
'x+1/2, -y+1/2, z-1/2'

loop_
_atom_site_label
_atom_site_type_symbol
_atom_site_fract_x
_atom_site_fract_y
_atom_site_fract_z
_atom_site_U_iso_or_equiv
_atom_site_adp_type
_atom_site_occupancy
_atom_site_symmetry_multiplicity
_atom_site_calc_flag
_atom_site_refinement_flags
_atom_site_disorder_assembly
_atom_site_disorder_group
Gd1 Gd 0.0000 0.265173(9) 0.7500 0.01531(8) Uani 1 2 d S . .
C1 C -0.1310(3) 0.33799(16) 0.96194(15) 0.0264(8) Uani 1 1 d . . .
H1 H -0.0775 0.3489 0.9886 0.032 Uiso 1 1 calc R . .
C2 C -0.2125(3) 0.32758(16) 0.98108(16) 0.0289(8) Uani 1 1 d . . .
H2 H -0.2141 0.3327 1.0198 0.035 Uiso 1 1 calc R . .
C3 C -0.2914(3) 0.30950(16) 0.94160(17) 0.0302(8) Uani 1 1 d . . .
H3 H -0.3466 0.3020 0.9535 0.036 Uiso 1 1 calc R . .
C4 C -0.2872(2) 0.30260(15) 0.88391(15) 0.0244(7) Uani 1 1 d . . .
H4 H -0.3392 0.2898 0.8568 0.029 Uiso 1 1 calc R . .
C5 C -0.2044(2) 0.31506(14) 0.86767(14) 0.0212(7) Uani 1 1 d . . .
C6 C -0.1890(2) 0.31149(15) 0.80638(14) 0.0207(7) Uani 1 1 d . . .
H6 H -0.2397 0.2883 0.7812 0.025 Uiso 1 1 calc R . .
C7 C -0.1815(2) 0.38059(16) 0.78509(14) 0.0223(7) Uani 1 1 d . . .
C8 C -0.2477(3) 0.41272(17) 0.74493(15) 0.0282(8) Uani 1 1 d . . .
H8 H -0.3046 0.3938 0.7293 0.034 Uiso 1 1 calc R . .
C9 C -0.2269(3) 0.47384(17) 0.72868(16) 0.0325(9) Uani 1 1 d . . .
H9 H -0.2695 0.4965 0.7015 0.039 Uiso 1 1 calc R . .
C10 C -0.1426(3) 0.50083(17) 0.75297(17) 0.0341(9) Uani 1 1 d . . .
H10 H -0.1274 0.5417 0.7420 0.041 Uiso 1 1 calc R . .
C11 C -0.0810(2) 0.46681(16) 0.79364(16) 0.0267(7) Uani 1 1 d . . .
H11 H -0.0245 0.4855 0.8105 0.032 Uiso 1 1 calc R . .
C12 C 0.0510(3) 0.22016(17) 0.94193(15) 0.0325(9) Uani 1 1 d . . .
H12 H -0.0080 0.2154 0.9495 0.039 Uiso 1 1 calc R . .
C13 C 0.1180(3) 0.17541(18) 0.96397(17) 0.0422(11) Uani 1 1 d . . .
H13 H 0.1040 0.1408 0.9854 0.051 Uiso 1 1 calc R . .
C14 C 0.2057(3) 0.18259(18) 0.95381(16) 0.0383(10) Uani 1 1 d . . .
H14 H 0.2518 0.1529 0.9685 0.046 Uiso 1 1 calc R . .
C15 C 0.2250(3) 0.23431(17) 0.92158(15) 0.0306(8) Uani 1 1 d . . .
H15 H 0.2841 0.2405 0.9145 0.037 Uiso 1 1 calc R . .
C16 C 0.1530(2) 0.27653(16) 0.90029(14) 0.0235(7) Uani 1 1 d . . .
C17 C 0.1612(2) 0.33456(16) 0.86205(14) 0.0215(7) Uani 1 1 d . . .
H17 H 0.2183 0.3326 0.8471 0.026 Uiso 1 1 calc R . .
C18 C 0.1589(2) 0.39439(16) 0.89854(14) 0.0229(7) Uani 1 1 d . . .
C19 C 0.2354(3) 0.43193(17) 0.92132(14) 0.0281(8) Uani 1 1 d . . .
H19 H 0.2936 0.4216 0.9147 0.034 Uiso 1 1 calc R . .
C20 C 0.2236(3) 0.48504(18) 0.95400(16) 0.0354(9) Uani 1 1 d . . .
H20 H 0.2740 0.5105 0.9706 0.043 Uiso 1 1 calc R . .
C21 C 0.1358(3) 0.49969(18) 0.96159(16) 0.0365(9) Uani 1 1 d . . .
H21 H 0.1260 0.5360 0.9823 0.044 Uiso 1 1 calc R . .
C22 C 0.0622(3) 0.45980(16) 0.93813(16) 0.0305(8) Uani 1 1 d . . .
H22 H 0.0034 0.4694 0.9441 0.037 Uiso 1 1 calc R . .
C23 C -0.0966(2) 0.10843(15) 0.85650(14) 0.0228(7) Uani 1 1 d . . .
H23 H -0.0411 0.0944 0.8795 0.027 Uiso 1 1 calc R . .
C24 C -0.1725(3) 0.11799(16) 0.88136(15) 0.0278(8) Uani 1 1 d . . .
H24 H -0.1680 0.1106 0.9205 0.033 Uiso 1 1 calc R . .
C25 C -0.2546(3) 0.13859(17) 0.84722(16) 0.0293(8) Uani 1 1 d . . .
H25 H -0.3064 0.1449 0.8631 0.035 Uiso 1 1 calc R . .
C26 C -0.2597(2) 0.14988(15) 0.78897(15) 0.0238(7) Uani 1 1 d . . .
H26 H -0.3146 0.1638 0.7652 0.029 Uiso 1 1 calc R . .
C27 C -0.1807(2) 0.13989(14) 0.76738(14) 0.0187(6) Uani 1 1 d . . .
C28 C -0.1723(2) 0.15097(15) 0.70529(14) 0.0193(7) Uani 1 1 d . . .
H28 H -0.2240 0.1771 0.6845 0.023 Uiso 1 1 calc R . .
C29 C -0.1711(2) 0.08480(15) 0.67709(13) 0.0201(7) Uani 1 1 d . . .
C30 C -0.2436(3) 0.05743(17) 0.63891(14) 0.0281(8) Uani 1 1 d . . .
H30 H -0.3001 0.0787 0.6280 0.034 Uiso 1 1 calc R . .
C31 C -0.2306(3) -0.00316(18) 0.61680(16) 0.0355(9) Uani 1 1 d . . .
H31 H -0.2783 -0.0230 0.5908 0.043 Uiso 1 1 calc R . .
C32 C -0.1466(3) -0.03312(17) 0.63397(16) 0.0340(9) Uani 1 1 d . . .
H32 H -0.1365 -0.0733 0.6193 0.041 Uiso 1 1 calc R . .
C33 C -0.0774(3) -0.00346(16) 0.67293(15) 0.0273(8) Uani 1 1 d . . .
H33 H -0.0206 -0.0241 0.6846 0.033 Uiso 1 1 calc R . .
Ni1 Ni -0.01884(3) 0.341558(19) 0.864618(17) 0.01806(11) Uani 1 1 d . . .
Ni2 Ni 0.0000 0.11225(2) 0.7500 0.01561(13) Uani 1 2 d S . .
N1 N -0.12741(19) 0.33273(13) 0.90632(12) 0.0212(6) Uani 1 1 d . . .
N2 N -0.10020(19) 0.40730(12) 0.80978(12) 0.0209(6) Uani 1 1 d . . .
N3 N 0.0673(2) 0.27008(12) 0.91013(12) 0.0234(6) Uani 1 1 d . . .
N4 N 0.0736(2) 0.40797(13) 0.90716(11) 0.0226(6) Uani 1 1 d . . .
N5 N -0.10074(18) 0.11877(12) 0.80037(11) 0.0177(5) Uani 1 1 d . . .
N6 N -0.08964(19) 0.05444(12) 0.69467(11) 0.0201(6) Uani 1 1 d . . .
O1 O -0.10396(15) 0.28101(10) 0.80811(9) 0.0188(5) Uani 1 1 d . . .
O2 O 0.08188(15) 0.33494(11) 0.81686(9) 0.0198(5) Uani 1 1 d . . .
O3 O -0.08697(15) 0.18109(10) 0.70582(9) 0.0176(4) Uani 1 1 d . . .
Cl1 Cl 0.51860(9) 0.15033(9) 0.61990(6) 0.0763(5) Uani 1 1 d D . .
O4 O 0.5426(3) 0.1153(3) 0.57337(17) 0.1054(17) Uani 1 1 d DU . .
O5 O 0.4892(4) 0.1063(2) 0.6612(2) 0.126(2) Uani 1 1 d DU . .
O6 O 0.4441(2) 0.19271(16) 0.60020(16) 0.0595(9) Uani 1 1 d D . .
O7 O 0.5979(3) 0.1838(3) 0.6507(2) 0.1127(18) Uani 1 1 d DU . .
Cl2 Cl 0.49172(14) 0.47689(10) 0.51818(10) 0.0454(5) Uani 0.50 1 d PDU A -1
O8 O 0.4355(5) 0.4207(3) 0.5084(3) 0.0618(18) Uani 0.50 1 d PDU A -1
O9 O 0.5533(4) 0.4721(4) 0.5728(3) 0.073(2) Uani 0.50 1 d PDU A -1
O10 O 0.4350(7) 0.5307(5) 0.5195(5) 0.069(3) Uani 0.50 1 d PDU A -1
O11 O 0.5415(8) 0.4808(6) 0.4728(5) 0.076(3) Uani 0.50 1 d PDU A -1

loop_
_atom_site_aniso_label
_atom_site_aniso_U_11
_atom_site_aniso_U_22
_atom_site_aniso_U_33
_atom_site_aniso_U_23
_atom_site_aniso_U_13
_atom_site_aniso_U_12
Gd1 0.02095(13) 0.01158(11) 0.01315(12) 0.000 0.00300(8) 0.000
C1 0.038(2) 0.0198(17) 0.0240(18) -0.0025(13) 0.0119(16) -0.0013(15)
C2 0.043(2) 0.0218(17) 0.0268(19) -0.0008(14) 0.0189(17) 0.0007(16)
C3 0.033(2) 0.0241(18) 0.038(2) 0.0083(15) 0.0175(17) 0.0029(15)
C4 0.0226(17) 0.0213(17) 0.0303(18) 0.0016(14) 0.0075(15) 0.0001(13)
C5 0.0275(18) 0.0112(14) 0.0247(17) -0.0020(12) 0.0047(14) 0.0006(13)
C6 0.0205(16) 0.0198(16) 0.0214(16) -0.0040(12) 0.0036(13) -0.0009(13)
C7 0.0261(18) 0.0233(17) 0.0191(16) -0.0026(13) 0.0084(14) 0.0047(14)
C8 0.0284(19) 0.0304(18) 0.0252(18) -0.0019(15) 0.0045(15) 0.0066(15)
C9 0.040(2) 0.0279(19) 0.0295(19) 0.0070(15) 0.0079(17) 0.0172(17)
C10 0.046(2) 0.0206(18) 0.040(2) 0.0041(15) 0.0176(19) 0.0113(17)
C11 0.0300(19) 0.0190(16) 0.034(2) -0.0002(14) 0.0135(16) 0.0027(14)
C12 0.047(2) 0.0256(18) 0.0213(18) 0.0018(14) -0.0002(17) -0.0105(17)
C13 0.066(3) 0.0241(19) 0.029(2) 0.0052(16) -0.008(2) -0.0050(19)
C14 0.055(3) 0.027(2) 0.0244(19) -0.0026(15) -0.0103(18) 0.0106(18)
C15 0.036(2) 0.0287(19) 0.0213(18) -0.0094(14) -0.0064(15) 0.0077(16)
C16 0.0290(18) 0.0230(17) 0.0156(15) -0.0068(13) -0.0017(14) 0.0004(14)
C17 0.0193(17) 0.0272(17) 0.0176(16) -0.0028(13) 0.0025(13) -0.0019(13)
C18 0.0286(18) 0.0238(17) 0.0158(15) 0.0021(13) 0.0037(14) -0.0049(14)
C19 0.0298(19) 0.0312(19) 0.0218(17) 0.0014(14) 0.0019(15) -0.0073(15)
C20 0.046(2) 0.030(2) 0.027(2) -0.0024(15) -0.0017(18) -0.0179(18)
C21 0.053(3) 0.0248(19) 0.030(2) -0.0112(15) 0.0039(19) -0.0098(18)
C22 0.040(2) 0.0230(17) 0.0291(19) -0.0090(15) 0.0101(17) -0.0016(16)
C23 0.0292(18) 0.0179(16) 0.0210(17) 0.0019(13) 0.0045(14) -0.0028(13)
C24 0.038(2) 0.0269(18) 0.0220(17) -0.0018(14) 0.0145(16) -0.0075(16)
C25 0.032(2) 0.0281(18) 0.033(2) -0.0061(15) 0.0198(17) -0.0085(15)
C26 0.0192(17) 0.0184(16) 0.0341(19) -0.0043(14) 0.0065(15) -0.0034(13)
C27 0.0197(16) 0.0135(14) 0.0225(17) -0.0023(12) 0.0033(13) -0.0012(12)
C28 0.0160(16) 0.0187(16) 0.0216(17) -0.0006(12) 0.0004(13) -0.0017(12)
C29 0.0248(17) 0.0210(16) 0.0148(15) 0.0000(12) 0.0051(13) -0.0031(13)
C30 0.0283(19) 0.033(2) 0.0208(17) 0.0005(14) 0.0007(15) -0.0058(15)
C31 0.046(2) 0.035(2) 0.0243(19) -0.0076(16) 0.0045(17) -0.0207(18)
C32 0.050(2) 0.0211(18) 0.033(2) -0.0090(15) 0.0137(19) -0.0095(17)
C33 0.035(2) 0.0170(16) 0.032(2) -0.0047(14) 0.0117(16) -0.0030(14)
Ni1 0.0220(2) 0.0160(2) 0.0163(2) -0.00283(15) 0.00431(17) -0.00206(16)
Ni2 0.0166(3) 0.0128(3) 0.0172(3) 0.000 0.0030(2) 0.000
N1 0.0247(15) 0.0179(13) 0.0227(14) -0.0042(11) 0.0089(12) -0.0028(11)
N2 0.0254(15) 0.0156(13) 0.0231(14) -0.0022(11) 0.0080(12) 0.0000(11)
N3 0.0338(16) 0.0187(14) 0.0161(13) 0.0002(11) 0.0016(12) -0.0044(12)
N4 0.0316(16) 0.0183(13) 0.0179(14) -0.0053(11) 0.0054(12) -0.0058(12)
N5 0.0207(14) 0.0140(12) 0.0186(13) 0.0002(10) 0.0048(11) -0.0017(10)
N6 0.0248(14) 0.0157(13) 0.0205(14) -0.0017(10) 0.0061(12) -0.0057(11)
O1 0.0221(12) 0.0151(10) 0.0193(11) -0.0013(9) 0.0046(9) 0.0007(9)
O2 0.0220(12) 0.0203(11) 0.0159(11) -0.0008(9) 0.0017(9) -0.0001(9)
O3 0.0193(11) 0.0160(11) 0.0172(11) 0.0006(8) 0.0030(9) -0.0020(9)
Cl1 0.0435(7) 0.1160(13) 0.0616(8) -0.0078(8) -0.0066(6) 0.0367(8)
O4 0.075(3) 0.163(4) 0.071(3) -0.025(3) -0.002(2) 0.069(3)
O5 0.175(5) 0.114(4) 0.097(3) 0.056(3) 0.049(4) 0.055(4)
O6 0.0361(18) 0.069(2) 0.069(2) 0.0081(18) 0.0021(16) 0.0189(16)
O7 0.042(2) 0.182(5) 0.106(4) -0.037(3) -0.005(2) 0.005(3)
Cl2 0.0306(10) 0.0394(12) 0.0646(15) -0.0229(10) 0.0066(10) 0.0051(9)
O8 0.070(5) 0.053(4) 0.060(4) -0.014(3) 0.006(3) -0.015(3)
O9 0.048(3) 0.090(4) 0.074(4) -0.026(3) -0.002(3) 0.009(3)
O10 0.063(5) 0.046(4) 0.096(5) 0.008(4) 0.011(4) 0.022(4)
O11 0.078(6) 0.070(6) 0.083(5) 0.007(4) 0.020(4) -0.006(4)

loop_
_atom_type_symbol
_atom_type_description
_atom_type_scat_dispersion_real
_atom_type_scat_dispersion_imag
_atom_type_scat_source
C C 0.0033 0.0016 'International Tables Vol C Tables 4.2.6.8 and 6.1.1.4'
H H 0.0000 0.0000 'International Tables Vol C Tables 4.2.6.8 and 6.1.1.4'
Cl Cl 0.1484 0.1585 'International Tables Vol C Tables 4.2.6.8 and 6.1.1.4'
Gd Gd -0.1653 3.9035 'International Tables Vol C Tables 4.2.6.8 and 6.1.1.4'
N N 0.0061 0.0033 'International Tables Vol C Tables 4.2.6.8 and 6.1.1.4'
Ni Ni 0.3393 1.1124 'International Tables Vol C Tables 4.2.6.8 and 6.1.1.4'
O O 0.0106 0.0060 'International Tables Vol C Tables 4.2.6.8 and 6.1.1.4'

loop_
_geom_angle_atom_site_label_1
_geom_angle_atom_site_label_2
_geom_angle_atom_site_label_3
_geom_angle
_geom_angle_site_symmetry_1
_geom_angle_site_symmetry_3
_geom_angle_publ_flag
O3 Gd1 O3 80.26(11) . 2_556 ?
O3 Gd1 O1 102.46(8) . 2_556 ?
O3 Gd1 O1 90.25(8) 2_556 2_556 ?
O3 Gd1 O1 90.25(8) . . ?
O3 Gd1 O1 102.46(8) 2_556 . ?
O1 Gd1 O1 163.45(11) 2_556 . ?
O3 Gd1 O2 90.28(8) . 2_556 ?
O3 Gd1 O2 164.13(8) 2_556 2_556 ?
O1 Gd1 O2 79.31(8) 2_556 2_556 ?
O1 Gd1 O2 90.20(8) . 2_556 ?
O3 Gd1 O2 164.13(8) . . ?
O3 Gd1 O2 90.28(8) 2_556 . ?
O1 Gd1 O2 90.20(8) 2_556 . ?
O1 Gd1 O2 79.31(8) . . ?
O2 Gd1 O2 101.57(11) 2_556 . ?
O3 Gd1 Ni2 40.13(5) . . ?
O3 Gd1 Ni2 40.13(5) 2_556 . ?
O1 Gd1 Ni2 98.27(5) 2_556 . ?
O1 Gd1 Ni2 98.27(5) . . ?
O2 Gd1 Ni2 129.22(6) 2_556 . ?
O2 Gd1 Ni2 129.22(5) . . ?
O3 Gd1 Ni1 97.52(5) . 2_556 ?
O3 Gd1 Ni1 128.77(5) 2_556 2_556 ?
O1 Gd1 Ni1 39.77(5) 2_556 2_556 ?
O1 Gd1 Ni1 128.77(5) . 2_556 ?
O2 Gd1 Ni1 39.55(6) 2_556 2_556 ?
O2 Gd1 Ni1 98.34(6) . 2_556 ?
Ni2 Gd1 Ni1 119.674(9) . 2_556 ?
O3 Gd1 Ni1 128.77(5) . . ?
O3 Gd1 Ni1 97.52(5) 2_556 . ?
O1 Gd1 Ni1 128.77(6) 2_556 . ?
O1 Gd1 Ni1 39.77(6) . . ?
O2 Gd1 Ni1 98.34(6) 2_556 . ?
O2 Gd1 Ni1 39.55(6) . . ?
Ni2 Gd1 Ni1 119.672(9) . . ?
Ni1 Gd1 Ni1 120.654(18) 2_556 . ?
N1 C1 C2 121.8(3) . . ?
N1 C1 H1 119.1 . . ?
C2 C1 H1 119.1 . . ?
C3 C2 C1 118.9(3) . . ?
C3 C2 H2 120.6 . . ?
C1 C2 H2 120.6 . . ?
C2 C3 C4 119.3(3) . . ?
C2 C3 H3 120.3 . . ?
C4 C3 H3 120.3 . . ?
C5 C4 C3 118.7(3) . . ?
C5 C4 H4 120.6 . . ?
C3 C4 H4 120.6 . . ?
N1 C5 C4 121.9(3) . . ?
N1 C5 C6 112.8(3) . . ?
C4 C5 C6 125.3(3) . . ?
O1 C6 C5 108.0(3) . . ?
O1 C6 C7 108.0(3) . . ?
C5 C6 C7 107.7(3) . . ?
O1 C6 H6 111.0 . . ?
C5 C6 H6 111.0 . . ?
C7 C6 H6 111.0 . . ?
N2 C7 C8 122.5(3) . . ?
N2 C7 C6 111.4(3) . . ?
C8 C7 C6 126.1(3) . . ?
C9 C8 C7 118.0(3) . . ?
C9 C8 H8 121.0 . . ?
C7 C8 H8 121.0 . . ?
C10 C9 C8 119.6(3) . . ?
C10 C9 H9 120.2 . . ?
C8 C9 H9 120.2 . . ?
C11 C10 C9 119.3(3) . . ?
C11 C10 H10 120.4 . . ?
C9 C10 H10 120.4 . . ?
N2 C11 C10 121.9(3) . . ?
N2 C11 H11 119.1 . . ?
C10 C11 H11 119.1 . . ?
N3 C12 C13 122.7(4) . . ?
N3 C12 H12 118.7 . . ?
C13 C12 H12 118.7 . . ?
C14 C13 C12 119.1(4) . . ?
C14 C13 H13 120.4 . . ?
C12 C13 H13 120.4 . . ?
C13 C14 C15 119.5(4) . . ?
C13 C14 H14 120.2 . . ?
C15 C14 H14 120.2 . . ?
C14 C15 C16 117.5(4) . . ?
C14 C15 H15 121.2 . . ?
C16 C15 H15 121.2 . . ?
N3 C16 C15 123.4(3) . . ?
N3 C16 C17 112.2(3) . . ?
C15 C16 C17 124.4(3) . . ?
O2 C17 C18 108.3(3) . . ?
O2 C17 C16 107.4(3) . . ?
C18 C17 C16 107.1(3) . . ?
O2 C17 H17 111.3 . . ?
C18 C17 H17 111.3 . . ?
C16 C17 H17 111.3 . . ?
N4 C18 C19 122.1(3) . . ?
N4 C18 C17 113.1(3) . . ?
C19 C18 C17 124.8(3) . . ?
C20 C19 C18 118.9(4) . . ?
C20 C19 H19 120.6 . . ?
C18 C19 H19 120.6 . . ?
C21 C20 C19 118.8(3) . . ?
C21 C20 H20 120.6 . . ?
C19 C20 H20 120.6 . . ?
C20 C21 C22 119.5(3) . . ?
C20 C21 H21 120.3 . . ?
C22 C21 H21 120.3 . . ?
N4 C22 C21 121.7(4) . . ?
N4 C22 H22 119.1 . . ?
C21 C22 H22 119.1 . . ?
N5 C23 C24 122.0(3) . . ?
N5 C23 H23 119.0 . . ?
C24 C23 H23 119.0 . . ?
C25 C24 C23 118.9(3) . . ?
C25 C24 H24 120.5 . . ?
C23 C24 H24 120.5 . . ?
C24 C25 C26 119.7(3) . . ?
C24 C25 H25 120.1 . . ?
C26 C25 H25 120.1 . . ?
C27 C26 C25 118.0(3) . . ?
C27 C26 H26 121.0 . . ?
C25 C26 H26 121.0 . . ?
N5 C27 C26 122.5(3) . . ?
N5 C27 C28 111.9(3) . . ?
C26 C27 C28 125.6(3) . . ?
O3 C28 C27 108.3(2) . . ?
O3 C28 C29 108.2(3) . . ?
C27 C28 C29 107.3(2) . . ?
O3 C28 H28 111.0 . . ?
C27 C28 H28 111.0 . . ?
C29 C28 H28 111.0 . . ?
N6 C29 C30 122.1(3) . . ?
N6 C29 C28 112.3(3) . . ?
C30 C29 C28 125.6(3) . . ?
C29 C30 C31 118.3(3) . . ?
C29 C30 H30 120.9 . . ?
C31 C30 H30 120.9 . . ?
C32 C31 C30 119.2(3) . . ?
C32 C31 H31 120.4 . . ?
C30 C31 H31 120.4 . . ?
C31 C32 C33 119.6(3) . . ?
C31 C32 H32 120.2 . . ?
C33 C32 H32 120.2 . . ?
N6 C33 C32 121.6(4) . . ?
N6 C33 H33 119.2 . . ?
C32 C33 H33 119.2 . . ?
N4 Ni1 O2 80.44(10) . . ?
N4 Ni1 N1 109.09(11) . . ?
O2 Ni1 N1 169.92(10) . . ?
N4 Ni1 O1 169.15(10) . . ?
O2 Ni1 O1 90.69(9) . . ?
N1 Ni1 O1 80.18(10) . . ?
N4 Ni1 N2 95.75(11) . . ?
O2 Ni1 N2 95.02(10) . . ?
N1 Ni1 N2 87.43(11) . . ?
O1 Ni1 N2 78.70(10) . . ?
N4 Ni1 N3 87.55(11) . . ?
O2 Ni1 N3 78.88(10) . . ?
N1 Ni1 N3 97.85(11) . . ?
O1 Ni1 N3 96.92(10) . . ?
N2 Ni1 N3 172.53(10) . . ?
N4 Ni1 Gd1 125.67(8) . . ?
O2 Ni1 Gd1 45.43(6) . . ?
N1 Ni1 Gd1 125.23(8) . . ?
O1 Ni1 Gd1 45.27(6) . . ?
N2 Ni1 Gd1 86.42(7) . . ?
N3 Ni1 Gd1 86.21(8) . . ?
N6 Ni2 N6 107.96(15) 2_556 . ?
N6 Ni2 O3 170.32(9) 2_556 . ?
N6 Ni2 O3 80.43(10) . . ?
N6 Ni2 O3 80.42(10) 2_556 2_556 ?
N6 Ni2 O3 170.33(9) . 2_556 ?
O3 Ni2 O3 91.67(12) . 2_556 ?
N6 Ni2 N5 87.96(10) 2_556 2_556 ?
N6 Ni2 N5 96.42(10) . 2_556 ?
O3 Ni2 N5 96.02(9) . 2_556 ?
O3 Ni2 N5 78.75(9) 2_556 2_556 ?
N6 Ni2 N5 96.42(10) 2_556 . ?
N6 Ni2 N5 87.96(10) . . ?
O3 Ni2 N5 78.75(9) . . ?
O3 Ni2 N5 96.02(9) 2_556 . ?
N5 Ni2 N5 172.58(14) 2_556 . ?
N6 Ni2 Gd1 126.02(8) 2_556 . ?
N6 Ni2 Gd1 126.02(7) . . ?
O3 Ni2 Gd1 45.84(6) . . ?
O3 Ni2 Gd1 45.84(6) 2_556 . ?
N5 Ni2 Gd1 86.29(7) 2_556 . ?
N5 Ni2 Gd1 86.29(7) . . ?
C1 N1 C5 119.3(3) . . ?
C1 N1 Ni1 131.6(2) . . ?
C5 N1 Ni1 109.0(2) . . ?
C7 N2 C11 118.7(3) . . ?
C7 N2 Ni1 110.2(2) . . ?
C11 N2 Ni1 130.9(2) . . ?
C12 N3 C16 117.7(3) . . ?
C12 N3 Ni1 132.9(3) . . ?
C16 N3 Ni1 109.3(2) . . ?
C22 N4 C18 118.9(3) . . ?
C22 N4 Ni1 131.9(3) . . ?
C18 N4 Ni1 109.2(2) . . ?
C23 N5 C27 118.9(3) . . ?
C23 N5 Ni2 131.9(2) . . ?
C27 N5 Ni2 109.2(2) . . ?
C33 N6 C29 119.2(3) . . ?
C33 N6 Ni2 131.0(2) . . ?
C29 N6 Ni2 109.7(2) . . ?
C6 O1 Ni1 99.26(17) . . ?
C6 O1 Gd1 139.21(19) . . ?
Ni1 O1 Gd1 94.96(9) . . ?
C17 O2 Ni1 99.28(18) . . ?
C17 O2 Gd1 138.8(2) . . ?
Ni1 O2 Gd1 95.01(9) . . ?
C28 O3 Ni2 98.91(17) . . ?
C28 O3 Gd1 139.50(18) . . ?
Ni2 O3 Gd1 94.03(8) . . ?
O6 Cl1 O7 111.2(3) . . ?
O6 Cl1 O4 111.5(2) . . ?
O7 Cl1 O4 109.7(3) . . ?
O6 Cl1 O5 107.0(3) . . ?
O7 Cl1 O5 106.7(3) . . ?
O4 Cl1 O5 110.6(3) . . ?
O10 Cl2 O9 107.8(6) . . ?
O10 Cl2 O8 109.3(6) . . ?
O9 Cl2 O8 109.2(4) . . ?
O10 Cl2 O11 112.0(7) . . ?
O9 Cl2 O11 111.2(5) . . ?
O8 Cl2 O11 107.3(6) . . ?

loop_
_geom_bond_atom_site_label_1
_geom_bond_atom_site_label_2
_geom_bond_distance
_geom_bond_site_symmetry_2
_geom_bond_publ_flag
Gd1 O3 2.290(2) . ?
Gd1 O3 2.290(2) 2_556 ?
Gd1 O1 2.291(2) 2_556 ?
Gd1 O1 2.291(2) . ?
Gd1 O2 2.297(2) 2_556 ?
Gd1 O2 2.298(2) . ?
Gd1 Ni2 3.1838(7) . ?
Gd1 Ni1 3.2126(5) 2_556 ?
Gd1 Ni1 3.2126(5) . ?
C1 N1 1.337(4) . ?
C1 C2 1.388(5) . ?
C1 H1 0.9300 . ?
C2 C3 1.383(6) . ?
C2 H2 0.9300 . ?
C3 C4 1.391(5) . ?
C3 H3 0.9300 . ?
C4 C5 1.379(5) . ?
C4 H4 0.9300 . ?
C5 N1 1.352(4) . ?
C5 C6 1.521(5) . ?
C6 O1 1.398(4) . ?
C6 C7 1.536(4) . ?
C6 H6 0.9800 . ?
C7 N2 1.340(4) . ?
C7 C8 1.385(5) . ?
C8 C9 1.383(5) . ?
C8 H8 0.9300 . ?
C9 C10 1.375(6) . ?
C9 H9 0.9300 . ?
C10 C11 1.374(5) . ?
C10 H10 0.9300 . ?
C11 N2 1.344(4) . ?
C11 H11 0.9300 . ?
C12 N3 1.336(4) . ?
C12 C13 1.379(6) . ?
C12 H12 0.9300 . ?
C13 C14 1.372(6) . ?
C13 H13 0.9300 . ?
C14 C15 1.385(6) . ?
C14 H14 0.9300 . ?
C15 C16 1.389(5) . ?
C15 H15 0.9300 . ?
C16 N3 1.340(5) . ?
C16 C17 1.531(5) . ?
C17 O2 1.411(4) . ?
C17 C18 1.522(4) . ?
C17 H17 0.9800 . ?
C18 N4 1.346(4) . ?
C18 C19 1.385(5) . ?
C19 C20 1.382(5) . ?
C19 H19 0.9300 . ?
C20 C21 1.379(6) . ?
C20 H20 0.9300 . ?
C21 C22 1.386(5) . ?
C21 H21 0.9300 . ?
C22 N4 1.336(4) . ?
C22 H22 0.9300 . ?
C23 N5 1.338(4) . ?
C23 C24 1.384(5) . ?
C23 H23 0.9300 . ?
C24 C25 1.376(5) . ?
C24 H24 0.9300 . ?
C25 C26 1.388(5) . ?
C25 H25 0.9300 . ?
C26 C27 1.383(4) . ?
C26 H26 0.9300 . ?
C27 N5 1.345(4) . ?
C27 C28 1.522(4) . ?
C28 O3 1.404(4) . ?
C28 C29 1.533(4) . ?
C28 H28 0.9800 . ?
C29 N6 1.344(4) . ?
C29 C30 1.372(5) . ?
C30 C31 1.395(5) . ?
C30 H30 0.9300 . ?
C31 C32 1.371(6) . ?
C31 H31 0.9300 . ?
C32 C33 1.371(5) . ?
C32 H32 0.9300 . ?
C33 N6 1.338(4) . ?
C33 H33 0.9300 . ?
Ni1 N4 2.052(3) . ?
Ni1 O2 2.054(2) . ?
Ni1 N1 2.060(3) . ?
Ni1 O1 2.063(2) . ?
Ni1 N2 2.086(3) . ?
Ni1 N3 2.101(3) . ?
Ni2 N6 2.047(3) 2_556 ?
Ni2 N6 2.047(3) . ?
Ni2 O3 2.057(2) . ?
Ni2 O3 2.057(2) 2_556 ?
Ni2 N5 2.098(3) 2_556 ?
Ni2 N5 2.098(3) . ?
Cl1 O6 1.410(3) . ?
Cl1 O7 1.424(4) . ?
Cl1 O4 1.429(4) . ?
Cl1 O5 1.471(5) . ?
Cl2 O10 1.403(9) . ?
Cl2 O9 1.422(7) . ?
Cl2 O8 1.425(6) . ?
Cl2 O11 1.426(10) . ?

loop_
_platon_squeeze_void_nr
_platon_squeeze_void_average_x
_platon_squeeze_void_average_y
_platon_squeeze_void_average_z
_platon_squeeze_void_volume
_platon_squeeze_void_count_electrons
_platon_squeeze_void_content
1 0.000 0.187 0.250 149 18 ' '
2 0.000 0.813 0.750 149 18 ' '
3 0.500 0.313 0.750 149 18 ' '
4 0.500 0.687 0.250 149 18 ' '
